data_4122368
loop_
_publ_author_name
'Kundu, Pintu K.'
'Lerner, Avishai'
'Ku\<canda, Kristina'
'Leitus, Gregory'
'Klajn, Rafal'

_publ_section_title
;
 Cyclic Kinetics during Thermal Equilibration of an Axially Chiral
 Bis-Spiropyran.
;
_journal_issue 32
_journal_name_full 'Journal of the American Chemical Society'
_journal_page_first 11276
_journal_page_last 11279
_journal_paper_doi 10.1021/ja505948q
_journal_volume 136
_journal_year 2014
_chemical_formula_moiety 'C38 H32 Br2 N4 O6, 2(C H2 Cl2)'
_chemical_formula_sum 'C40 H36 Br2 Cl4 N4 O6'
_chemical_formula_weight 970.35
_chemical_name_systematic
; 
 ? 
;
_space_group_IT_number 14
_symmetry_cell_setting monoclinic
_symmetry_space_group_name_Hall '-P 2ybc'
_symmetry_space_group_name_H-M 'P 1 21/c 1'
_atom_sites_solution_hydrogens geom
_atom_sites_solution_primary direct
_atom_sites_solution_secondary difmap
_audit_creation_method SHELXL-97
_cell_angle_alpha 90.00
_cell_angle_beta 105.30(3)
_cell_angle_gamma 90.00
_cell_formula_units_Z 4
_cell_length_a 12.973(3)
_cell_length_b 26.717(5)
_cell_length_c 11.882(2)
_cell_measurement_reflns_used 89496
_cell_measurement_temperature 100(2)
_cell_measurement_theta_max 27.48
_cell_measurement_theta_min 2.1
_cell_volume 3972.3(15)
_computing_cell_refinement 'Bruker Apex2'
_computing_data_collection 'Bruker Apex2'
_computing_data_reduction 'Bruker Apex2'
_computing_molecular_graphics 'Bruker SHELXTL'
_computing_publication_material 'Bruker SHELXTL'
_computing_structure_refinement 'SHELXL-97 (Sheldrick, 1997)'
_computing_structure_solution 'SHELXS-97 (Sheldrick, 1990)'
_diffrn_ambient_temperature 100(2)
_diffrn_measured_fraction_theta_full 0.996
_diffrn_measured_fraction_theta_max 0.996
_diffrn_measurement_device_type 'Bruker KappaApexII CCD'
_diffrn_measurement_method 'phi and omega scans'
_diffrn_radiation_monochromator graphite
_diffrn_radiation_source 'fine-focus sealed tube'
_diffrn_radiation_type MoK\a
_diffrn_radiation_wavelength 0.71073
_diffrn_reflns_av_R_equivalents 0.0516
_diffrn_reflns_av_sigmaI/netI 0.0306
_diffrn_reflns_limit_h_max 16
_diffrn_reflns_limit_h_min -16
_diffrn_reflns_limit_k_max 34
_diffrn_reflns_limit_k_min -34
_diffrn_reflns_limit_l_max 15
_diffrn_reflns_limit_l_min -15
_diffrn_reflns_number 76795
_diffrn_reflns_theta_full 27.48
_diffrn_reflns_theta_max 27.48
_diffrn_reflns_theta_min 2.57
_exptl_absorpt_coefficient_mu 2.363
_exptl_absorpt_correction_T_max 0.9114
_exptl_absorpt_correction_T_min 0.7646
_exptl_absorpt_correction_type multi-scan
_exptl_absorpt_process_details 'Bruker Apex2'
_exptl_crystal_colour colourless
_exptl_crystal_density_diffrn 1.623
_exptl_crystal_density_method 'not measured'
_exptl_crystal_description prism
_exptl_crystal_F_000 1960
_exptl_crystal_size_max 0.12
_exptl_crystal_size_mid 0.04
_exptl_crystal_size_min 0.04
_refine_diff_density_max 1.172
_refine_diff_density_min -1.237
_refine_diff_density_rms 0.085
_refine_ls_extinction_method none
_refine_ls_goodness_of_fit_ref 1.030
_refine_ls_hydrogen_treatment constr
_refine_ls_matrix_type full
_refine_ls_number_parameters 539
_refine_ls_number_reflns 9068
_refine_ls_number_restraints 12
_refine_ls_restrained_S_all 1.033
_refine_ls_R_factor_all 0.0597
_refine_ls_R_factor_gt 0.0442
_refine_ls_shift/su_max 0.002
_refine_ls_shift/su_mean 0.000
_refine_ls_structure_factor_coef Fsqd
_refine_ls_weighting_details 'calc w=1/[\s^2^(Fo^2^)+(0.0201P)^2^+11.8151P] where P=(Fo^2^+2Fc^2^)/3'
_refine_ls_weighting_scheme calc
_refine_ls_wR_factor_gt 0.0895
_refine_ls_wR_factor_ref 0.0962
_reflns_number_gt 7356
_reflns_number_total 9068
_reflns_threshold_expression >2sigma(I)
_cod_data_source_file ja505948q_si_001.cif
_cod_data_source_block rk4
_cod_depositor_comments
;
The following automatic conversions were performed:

'_symmetry_cell_setting' value 'Monoclinic' changed to 'monoclinic'
according to
/usr/data/users/saulius/crontab/automatic-downloads/rss-feeds/ACS/lib/dictionaries/cif_core.dic
dictionary named 'cif_core.dic' version 2.4.2 from 2011-04-26.

Automatic conversion script
Id: cif_fix_values 2281 2013-09-26 08:29:07Z andrius 

 Adding full bibliography for 4122367--4122369.cif.
;
_cod_original_cell_volume 3972.3(14)
_cod_original_sg_symbol_Hall -P2ybc
_cod_original_sg_symbol_H-M P2(1)/c
_cod_database_code 4122368

loop_
_symmetry_equiv_pos_as_xyz
'x, y, z'
'-x, y+1/2, -z+1/2'
'-x, -y, -z'
'x, -y-1/2, z-1/2'

loop_
_atom_site_label
_atom_site_type_symbol
_atom_site_fract_x
_atom_site_fract_y
_atom_site_fract_z
_atom_site_U_iso_or_equiv
_atom_site_adp_type
_atom_site_occupancy
_atom_site_symmetry_multiplicity
_atom_site_calc_flag
_atom_site_refinement_flags
_atom_site_disorder_assembly
_atom_site_disorder_group
Br1 Br 0.56281(2) 0.138152(12) 0.93562(3) 0.02635(8) Uani 1 1 d . . .
Br2 Br 1.29453(2) 0.354704(14) 1.19256(3) 0.03389(9) Uani 1 1 d . . .
O1 O 0.94367(16) 0.40715(7) 0.89139(17) 0.0190(4) Uani 1 1 d . . .
O2 O 0.5568(2) 0.54542(9) 0.6861(2) 0.0383(6) Uani 1 1 d . . .
O3 O 0.6085(2) 0.53378(12) 0.5304(2) 0.0537(8) Uani 1 1 d . . .
O4 O 0.60447(16) 0.33926(8) 0.92933(17) 0.0208(4) Uani 1 1 d . . .
O5 O 0.3189(2) 0.51868(11) 0.6959(3) 0.0503(7) Uani 1 1 d . . .
O6 O 0.2950(2) 0.52185(9) 0.8698(2) 0.0385(6) Uani 1 1 d . . .
N1 N 0.95489(18) 0.32051(9) 0.8607(2) 0.0169(5) Uani 1 1 d . . .
N2 N 0.6160(2) 0.52619(10) 0.6332(3) 0.0293(6) Uani 1 1 d . . .
N3 N 0.74169(18) 0.30727(9) 1.0803(2) 0.0193(5) Uani 1 1 d . . .
N4 N 0.3356(2) 0.50331(11) 0.7959(3) 0.0336(7) Uani 1 1 d . . .
C1 C 0.9633(2) 0.27422(11) 1.0490(3) 0.0191(6) Uani 1 1 d . . .
C2 C 1.0276(2) 0.26701(12) 1.1629(3) 0.0235(6) Uani 1 1 d . . .
H2 H 1.0039 0.2447 1.2131 0.028 Uiso 1 1 calc R . .
C3 C 1.1243(2) 0.29127(12) 1.2045(3) 0.0257(7) Uani 1 1 d . . .
H3 H 1.1669 0.2854 1.2817 0.031 Uiso 1 1 calc R . .
C4 C 1.1583(2) 0.32448(11) 1.1315(3) 0.0230(6) Uani 1 1 d . . .
C5 C 1.0970(2) 0.33396(10) 1.0198(3) 0.0182(6) Uani 1 1 d . . .
C6 C 1.0003(2) 0.30750(10) 0.9780(2) 0.0166(5) Uani 1 1 d . . .
C7 C 0.8435(2) 0.31022(11) 0.7994(2) 0.0193(6) Uani 1 1 d . . .
H7A H 0.8308 0.2740 0.7981 0.029 Uiso 1 1 calc R . .
H7B H 0.8288 0.3228 0.7192 0.029 Uiso 1 1 calc R . .
H7C H 0.7963 0.3269 0.8399 0.029 Uiso 1 1 calc R . .
C8 C 1.1150(2) 0.36703(11) 0.9230(3) 0.0191(6) Uani 1 1 d . . .
C9 C 1.1560(3) 0.42012(12) 0.9563(3) 0.0271(7) Uani 1 1 d . . .
H9A H 1.1167 0.4349 1.0082 0.041 Uiso 1 1 calc R . .
H9B H 1.1451 0.4406 0.8857 0.041 Uiso 1 1 calc R . .
H9C H 1.2323 0.4189 0.9965 0.041 Uiso 1 1 calc R . .
C10 C 1.1922(2) 0.34001(13) 0.8649(3) 0.0281(7) Uani 1 1 d . . .
H10A H 1.2607 0.3345 0.9226 0.042 Uiso 1 1 calc R . .
H10B H 1.2035 0.3606 0.8009 0.042 Uiso 1 1 calc R . .
H10C H 1.1616 0.3077 0.8341 0.042 Uiso 1 1 calc R . .
C11 C 0.9992(2) 0.36842(10) 0.8409(2) 0.0177(6) Uani 1 1 d . . .
C12 C 0.9901(2) 0.37854(11) 0.7148(3) 0.0216(6) Uani 1 1 d . . .
H12 H 1.0368 0.3614 0.6784 0.026 Uiso 1 1 calc R . .
C13 C 0.9197(2) 0.41041(11) 0.6518(3) 0.0214(6) Uani 1 1 d . . .
H13 H 0.9171 0.4155 0.5720 0.026 Uiso 1 1 calc R . .
C14 C 0.8463(2) 0.43769(11) 0.7031(2) 0.0193(6) Uani 1 1 d . . .
C15 C 0.8619(2) 0.43386(10) 0.8243(2) 0.0177(6) Uani 1 1 d . . .
C16 C 0.7968(2) 0.45914(11) 0.8816(3) 0.0211(6) Uani 1 1 d . . .
H16 H 0.8084 0.4560 0.9636 0.025 Uiso 1 1 calc R . .
C17 C 0.7151(2) 0.48892(11) 0.8176(3) 0.0232(6) Uani 1 1 d . . .
H17 H 0.6695 0.5063 0.8549 0.028 Uiso 1 1 calc R . .
C18 C 0.7009(2) 0.49297(11) 0.6980(3) 0.0215(6) Uani 1 1 d . . .
C19 C 0.7644(2) 0.46834(11) 0.6394(3) 0.0226(6) Uani 1 1 d . . .
H19 H 0.7527 0.4721 0.5575 0.027 Uiso 1 1 calc R . .
C20 C 0.8603(2) 0.24564(11) 1.0131(2) 0.0183(6) Uani 1 1 d . . .
C21 C 0.8608(2) 0.19779(11) 0.9653(3) 0.0216(6) Uani 1 1 d . . .
H21 H 0.9249 0.1858 0.9505 0.026 Uiso 1 1 calc R . .
C22 C 0.7715(2) 0.16718(11) 0.9387(3) 0.0225(6) Uani 1 1 d . . .
H22 H 0.7742 0.1348 0.9068 0.027 Uiso 1 1 calc R . .
C23 C 0.6775(2) 0.18508(11) 0.9599(2) 0.0206(6) Uani 1 1 d . . .
C24 C 0.6703(2) 0.23281(11) 1.0003(2) 0.0190(6) Uani 1 1 d . . .
C25 C 0.7639(2) 0.26255(11) 1.0303(2) 0.0179(6) Uani 1 1 d . . .
C26 C 0.8109(2) 0.35099(12) 1.0999(3) 0.0265(7) Uani 1 1 d . . .
H26A H 0.8791 0.3426 1.1554 0.040 Uiso 1 1 calc R . .
H26B H 0.7764 0.3782 1.1316 0.040 Uiso 1 1 calc R . .
H26C H 0.8238 0.3616 1.0258 0.040 Uiso 1 1 calc R . .
C27 C 0.5799(2) 0.26125(12) 1.0310(2) 0.0209(6) Uani 1 1 d . . .
C28 C 0.5652(3) 0.24144(13) 1.1475(3) 0.0286(7) Uani 1 1 d . . .
H28A H 0.5466 0.2058 1.1396 0.043 Uiso 1 1 calc R . .
H28B H 0.5078 0.2601 1.1682 0.043 Uiso 1 1 calc R . .
H28C H 0.6319 0.2458 1.2088 0.043 Uiso 1 1 calc R . .
C29 C 0.4723(2) 0.26050(13) 0.9386(3) 0.0285(7) Uani 1 1 d . . .
H29A H 0.4834 0.2684 0.8621 0.043 Uiso 1 1 calc R . .
H29B H 0.4245 0.2854 0.9584 0.043 Uiso 1 1 calc R . .
H29C H 0.4402 0.2272 0.9361 0.043 Uiso 1 1 calc R . .
C30 C 0.6278(2) 0.31538(12) 1.0466(2) 0.0205(6) Uani 1 1 d . . .
C31 C 0.5915(2) 0.34741(12) 1.1321(3) 0.0242(6) Uani 1 1 d . . .
H31 H 0.6134 0.3382 1.2121 0.029 Uiso 1 1 calc R . .
C32 C 0.5312(2) 0.38750(12) 1.1037(3) 0.0241(6) Uani 1 1 d . . .
H32 H 0.5083 0.4052 1.1622 0.029 Uiso 1 1 calc R . .
C33 C 0.4992(2) 0.40479(11) 0.9834(3) 0.0215(6) Uani 1 1 d . . .
C34 C 0.5401(2) 0.37964(11) 0.9007(3) 0.0203(6) Uani 1 1 d . . .
C35 C 0.5177(2) 0.39664(12) 0.7858(3) 0.0233(6) Uani 1 1 d . . .
H35 H 0.5478 0.3800 0.7313 0.028 Uiso 1 1 calc R . .
C36 C 0.4516(3) 0.43776(12) 0.7508(3) 0.0267(7) Uani 1 1 d . . .
H36 H 0.4360 0.4496 0.6728 0.032 Uiso 1 1 calc R . .
C37 C 0.4090(2) 0.46115(12) 0.8325(3) 0.0259(7) Uani 1 1 d . . .
C38 C 0.4330(2) 0.44576(12) 0.9477(3) 0.0246(6) Uani 1 1 d . . .
H38 H 0.4042 0.4632 1.0021 0.029 Uiso 1 1 calc R . .
Cl1 Cl 0.22435(13) 0.19803(5) 0.04828(12) 0.0721(4) Uani 1 1 d . . .
Cl2 Cl 0.19448(12) 0.08985(6) 0.05978(15) 0.0817(4) Uani 1 1 d . . .
C41 C 0.2637(4) 0.13834(18) 0.0123(5) 0.0653(14) Uani 1 1 d . . .
H41A H 0.2512 0.1360 -0.0734 0.078 Uiso 1 1 calc R . .
H41B H 0.3412 0.1341 0.0480 0.078 Uiso 1 1 calc R . .
C42 C 0.9549(10) 0.4643(4) 1.2453(15) 0.047(3) Uani 0.348(3) 1 d PU A 1
H42A H 0.8876 0.4655 1.1822 0.057 Uiso 0.348(3) 1 calc PR A 1
H42B H 0.9813 0.4974 1.2781 0.057 Uiso 0.348(3) 1 calc PR A 1
Cl3 Cl 1.0490(3) 0.42059(19) 1.2328(3) 0.0635(12) Uani 0.348(3) 1 d P A 1
Cl4 Cl 0.9771(3) 0.40169(14) 1.3651(3) 0.0643(12) Uani 0.348(3) 1 d P A 1
C42A C 0.9479(8) 0.4450(4) 1.3068(7) 0.079(3) Uani 0.652(3) 1 d PU A 2
H42C H 0.8718 0.4355 1.2768 0.095 Uiso 0.652(3) 1 calc PR A 2
H42D H 0.9844 0.4160 1.3521 0.095 Uiso 0.652(3) 1 calc PR A 2
Cl3A Cl 1.00240(17) 0.45068(8) 1.1770(2) 0.0646(7) Uani 0.652(3) 1 d P A 2
Cl4A Cl 0.95143(17) 0.48584(8) 1.3917(2) 0.0736(7) Uani 0.652(3) 1 d P A 2

loop_
_atom_site_aniso_label
_atom_site_aniso_U_11
_atom_site_aniso_U_22
_atom_site_aniso_U_33
_atom_site_aniso_U_23
_atom_site_aniso_U_13
_atom_site_aniso_U_12
Br1 0.02372(15) 0.02837(17) 0.02385(15) 0.00116(13) 0.00078(11) -0.01422(12)
Br2 0.01939(15) 0.0416(2) 0.03493(18) 0.00485(15) -0.00295(13) -0.01496(13)
O1 0.0226(10) 0.0174(10) 0.0168(10) -0.0023(8) 0.0047(8) 0.0051(8)
O2 0.0384(14) 0.0291(13) 0.0430(15) -0.0006(11) 0.0032(12) 0.0166(11)
O3 0.0447(16) 0.078(2) 0.0397(16) 0.0376(15) 0.0136(13) 0.0249(15)
O4 0.0224(10) 0.0232(11) 0.0182(10) 0.0015(8) 0.0077(8) 0.0037(8)
O5 0.0616(19) 0.0401(16) 0.0469(17) 0.0112(13) 0.0105(14) 0.0208(14)
O6 0.0370(14) 0.0251(13) 0.0588(17) -0.0043(12) 0.0223(13) 0.0044(10)
N1 0.0157(11) 0.0157(12) 0.0192(12) 0.0005(9) 0.0044(9) -0.0010(9)
N2 0.0259(14) 0.0234(14) 0.0353(16) 0.0085(12) 0.0022(12) 0.0021(11)
N3 0.0160(11) 0.0220(13) 0.0191(12) -0.0007(10) 0.0030(9) -0.0048(9)
N4 0.0305(15) 0.0230(14) 0.0466(18) -0.0017(13) 0.0088(13) -0.0003(12)
C1 0.0157(13) 0.0189(14) 0.0217(14) 0.0011(11) 0.0034(11) -0.0017(11)
C2 0.0197(14) 0.0242(16) 0.0241(15) 0.0068(12) 0.0016(12) -0.0049(12)
C3 0.0212(15) 0.0264(16) 0.0253(16) 0.0051(13) -0.0014(12) -0.0041(12)
C4 0.0130(13) 0.0231(15) 0.0296(16) -0.0004(12) -0.0003(11) -0.0066(11)
C5 0.0156(13) 0.0144(13) 0.0249(15) -0.0013(11) 0.0060(11) -0.0013(10)
C6 0.0144(12) 0.0149(13) 0.0203(14) -0.0012(11) 0.0042(10) 0.0013(10)
C7 0.0177(13) 0.0195(14) 0.0187(14) -0.0003(11) 0.0013(11) -0.0006(11)
C8 0.0158(13) 0.0182(14) 0.0240(14) -0.0007(12) 0.0064(11) 0.0001(11)
C9 0.0271(16) 0.0205(16) 0.0328(17) 0.0011(13) 0.0064(13) -0.0090(12)
C10 0.0200(15) 0.0322(18) 0.0348(18) -0.0030(14) 0.0120(13) 0.0023(13)
C11 0.0198(13) 0.0153(14) 0.0205(14) -0.0023(11) 0.0096(11) -0.0001(11)
C12 0.0268(15) 0.0200(14) 0.0208(14) -0.0024(12) 0.0110(12) -0.0027(12)
C13 0.0277(15) 0.0211(15) 0.0171(14) -0.0009(11) 0.0087(12) -0.0030(12)
C14 0.0228(14) 0.0165(14) 0.0184(14) 0.0006(11) 0.0050(11) -0.0042(11)
C15 0.0198(13) 0.0125(13) 0.0199(14) -0.0005(11) 0.0037(11) -0.0016(10)
C16 0.0253(15) 0.0190(15) 0.0181(14) -0.0019(11) 0.0042(11) 0.0032(12)
C17 0.0260(15) 0.0178(15) 0.0254(15) -0.0029(12) 0.0060(12) 0.0030(12)
C18 0.0209(14) 0.0161(14) 0.0253(15) 0.0051(12) 0.0023(12) 0.0021(11)
C19 0.0250(15) 0.0227(15) 0.0185(14) 0.0032(12) 0.0028(12) -0.0033(12)
C20 0.0157(13) 0.0206(14) 0.0165(13) 0.0038(11) 0.0005(10) -0.0042(11)
C21 0.0178(13) 0.0221(15) 0.0233(15) 0.0030(12) 0.0027(11) -0.0012(11)
C22 0.0250(15) 0.0177(15) 0.0222(15) -0.0007(12) 0.0014(12) -0.0052(12)
C23 0.0189(13) 0.0230(15) 0.0166(13) 0.0048(11) -0.0010(11) -0.0093(11)
C24 0.0164(13) 0.0255(15) 0.0137(13) 0.0050(11) 0.0012(10) -0.0053(11)
C25 0.0182(13) 0.0207(14) 0.0137(13) 0.0036(11) 0.0020(10) -0.0050(11)
C26 0.0220(15) 0.0253(16) 0.0324(17) -0.0078(13) 0.0077(13) -0.0083(12)
C27 0.0166(13) 0.0280(16) 0.0171(14) 0.0031(12) 0.0025(11) -0.0048(11)
C28 0.0269(16) 0.0386(19) 0.0224(15) 0.0068(14) 0.0102(13) -0.0082(14)
C29 0.0172(14) 0.0364(19) 0.0288(17) 0.0026(14) 0.0009(12) -0.0039(13)
C30 0.0197(14) 0.0274(16) 0.0142(13) 0.0006(12) 0.0043(11) -0.0039(12)
C31 0.0237(15) 0.0352(18) 0.0155(14) -0.0019(12) 0.0083(11) -0.0091(13)
C32 0.0212(14) 0.0312(17) 0.0220(15) -0.0064(13) 0.0094(12) -0.0057(12)
C33 0.0173(13) 0.0229(15) 0.0256(15) -0.0038(12) 0.0077(11) -0.0072(11)
C34 0.0170(13) 0.0217(15) 0.0212(14) -0.0007(12) 0.0034(11) -0.0034(11)
C35 0.0260(15) 0.0231(15) 0.0221(15) -0.0014(12) 0.0086(12) 0.0002(12)
C36 0.0302(16) 0.0241(16) 0.0239(16) 0.0006(13) 0.0037(13) -0.0026(13)
C37 0.0226(15) 0.0181(15) 0.0369(18) -0.0024(13) 0.0078(13) -0.0027(12)
C38 0.0201(14) 0.0246(16) 0.0319(17) -0.0066(13) 0.0121(13) -0.0048(12)
Cl1 0.1003(10) 0.0658(8) 0.0596(7) 0.0080(6) 0.0373(7) 0.0251(7)
Cl2 0.0808(9) 0.0684(9) 0.1179(12) -0.0092(8) 0.0651(9) 0.0021(7)
C41 0.075(3) 0.064(3) 0.073(3) 0.022(3) 0.048(3) 0.030(3)
C42 0.037(5) 0.021(5) 0.087(8) 0.002(5) 0.023(6) -0.001(4)
Cl3 0.049(2) 0.091(3) 0.053(2) -0.027(2) 0.0195(16) -0.019(2)
Cl4 0.103(3) 0.061(2) 0.0285(15) 0.0132(14) 0.0177(16) -0.0074(19)
C42A 0.091(6) 0.082(6) 0.050(4) -0.022(4) -0.005(4) 0.043(5)
Cl3A 0.0492(11) 0.0495(11) 0.0967(17) -0.0299(11) 0.0220(11) -0.0173(9)
Cl4A 0.0716(13) 0.0755(14) 0.0909(15) 0.0345(12) 0.0517(12) 0.0098(10)

loop_
_atom_type_symbol
_atom_type_description
_atom_type_scat_dispersion_real
_atom_type_scat_dispersion_imag
_atom_type_scat_source
C C 0.0033 0.0016 'International Tables Vol C Tables 4.2.6.8 and 6.1.1.4'
H H 0.0000 0.0000 'International Tables Vol C Tables 4.2.6.8 and 6.1.1.4'
N N 0.0061 0.0033 'International Tables Vol C Tables 4.2.6.8 and 6.1.1.4'
O O 0.0106 0.0060 'International Tables Vol C Tables 4.2.6.8 and 6.1.1.4'
Cl Cl 0.1484 0.1585 'International Tables Vol C Tables 4.2.6.8 and 6.1.1.4'
Br Br -0.2901 2.4595 'International Tables Vol C Tables 4.2.6.8 and 6.1.1.4'

loop_
_geom_angle_atom_site_label_1
_geom_angle_atom_site_label_2
_geom_angle_atom_site_label_3
_geom_angle
C15 O1 C11 121.5(2)
C34 O4 C30 122.5(2)
C6 N1 C11 107.4(2)
C6 N1 C7 123.2(2)
C11 N1 C7 117.9(2)
O3 N2 O2 123.4(3)
O3 N2 C18 118.6(3)
O2 N2 C18 118.1(3)
C25 N3 C30 108.8(2)
C25 N3 C26 124.5(2)
C30 N3 C26 117.9(2)
O5 N4 O6 123.7(3)
O5 N4 C37 118.8(3)
O6 N4 C37 117.5(3)
C6 C1 C2 117.3(3)
C6 C1 C20 125.1(3)
C2 C1 C20 117.6(3)
C3 C2 C1 122.3(3)
C3 C2 H2 118.9
C1 C2 H2 118.9
C2 C3 C4 118.8(3)
C2 C3 H3 120.6
C4 C3 H3 120.6
C5 C4 C3 121.4(3)
C5 C4 Br2 122.0(2)
C3 C4 Br2 116.6(2)
C4 C5 C6 118.7(3)
C4 C5 C8 132.2(3)
C6 C5 C8 109.0(2)
C1 C6 N1 129.5(3)
C1 C6 C5 121.5(3)
N1 C6 C5 109.0(2)
N1 C7 H7A 109.5
N1 C7 H7B 109.5
H7A C7 H7B 109.5
N1 C7 H7C 109.5
H7A C7 H7C 109.5
H7B C7 H7C 109.5
C5 C8 C9 117.2(3)
C5 C8 C10 108.4(2)
C9 C8 C10 109.2(2)
C5 C8 C11 99.9(2)
C9 C8 C11 110.6(2)
C10 C8 C11 111.4(2)
C8 C9 H9A 109.5
C8 C9 H9B 109.5
H9A C9 H9B 109.5
C8 C9 H9C 109.5
H9A C9 H9C 109.5
H9B C9 H9C 109.5
C8 C10 H10A 109.5
C8 C10 H10B 109.5
H10A C10 H10B 109.5
C8 C10 H10C 109.5
H10A C10 H10C 109.5
H10B C10 H10C 109.5
N1 C11 O1 107.3(2)
N1 C11 C12 113.1(2)
O1 C11 C12 111.2(2)
N1 C11 C8 103.6(2)
O1 C11 C8 104.8(2)
C12 C11 C8 116.0(2)
C13 C12 C11 122.8(3)
C13 C12 H12 118.6
C11 C12 H12 118.6
C12 C13 C14 121.0(3)
C12 C13 H13 119.5
C14 C13 H13 119.5
C19 C14 C15 118.8(3)
C19 C14 C13 123.8(3)
C15 C14 C13 117.4(3)
O1 C15 C16 116.9(3)
O1 C15 C14 121.5(3)
C16 C15 C14 121.6(3)
C17 C16 C15 119.1(3)
C17 C16 H16 120.4
C15 C16 H16 120.4
C16 C17 C18 118.9(3)
C16 C17 H17 120.5
C18 C17 H17 120.5
C19 C18 C17 122.9(3)
C19 C18 N2 119.4(3)
C17 C18 N2 117.6(3)
C18 C19 C14 118.5(3)
C18 C19 H19 120.7
C14 C19 H19 120.7
C25 C20 C21 117.1(3)
C25 C20 C1 124.0(3)
C21 C20 C1 118.8(3)
C22 C21 C20 122.6(3)
C22 C21 H21 118.7
C20 C21 H21 118.7
C21 C22 C23 118.4(3)
C21 C22 H22 120.8
C23 C22 H22 120.8
C24 C23 C22 121.6(3)
C24 C23 Br1 122.7(2)
C22 C23 Br1 115.6(2)
C23 C24 C25 118.4(3)
C23 C24 C27 132.4(3)
C25 C24 C27 108.9(3)
C20 C25 N3 129.3(3)
C20 C25 C24 121.6(3)
N3 C25 C24 109.1(2)
N3 C26 H26A 109.5
N3 C26 H26B 109.5
H26A C26 H26B 109.5
N3 C26 H26C 109.5
H26A C26 H26C 109.5
H26B C26 H26C 109.5
C24 C27 C29 115.9(3)
C24 C27 C28 109.3(2)
C29 C27 C28 109.5(2)
C24 C27 C30 100.5(2)
C29 C27 C30 110.8(3)
C28 C27 C30 110.5(2)
C27 C28 H28A 109.5
C27 C28 H28B 109.5
H28A C28 H28B 109.5
C27 C28 H28C 109.5
H28A C28 H28C 109.5
H28B C28 H28C 109.5
C27 C29 H29A 109.5
C27 C29 H29B 109.5
H29A C29 H29B 109.5
C27 C29 H29C 109.5
H29A C29 H29C 109.5
H29B C29 H29C 109.5
N3 C30 O4 105.3(2)
N3 C30 C31 112.4(2)
O4 C30 C31 111.6(2)
N3 C30 C27 103.9(2)
O4 C30 C27 108.0(2)
C31 C30 C27 115.0(2)
C32 C31 C30 124.3(3)
C32 C31 H31 117.9
C30 C31 H31 117.9
C31 C32 C33 120.4(3)
C31 C32 H32 119.8
C33 C32 H32 119.8
C38 C33 C34 118.7(3)
C38 C33 C32 123.0(3)
C34 C33 C32 118.2(3)
O4 C34 C35 117.5(3)
O4 C34 C33 121.9(3)
C35 C34 C33 120.6(3)
C36 C35 C34 120.2(3)
C36 C35 H35 119.9
C34 C35 H35 119.9
C37 C36 C35 118.5(3)
C37 C36 H36 120.8
C35 C36 H36 120.8
C38 C37 C36 122.1(3)
C38 C37 N4 118.7(3)
C36 C37 N4 119.2(3)
C37 C38 C33 119.8(3)
C37 C38 H38 120.1
C33 C38 H38 120.1
Cl2 C41 Cl1 112.7(2)
Cl2 C41 H41A 109.1
Cl1 C41 H41A 109.1
Cl2 C41 H41B 109.1
Cl1 C41 H41B 109.1
H41A C41 H41B 107.8
Cl3 C42 Cl4 63.8(5)
Cl3 C42 H42A 117.4
Cl4 C42 H42A 117.4
Cl3 C42 H42B 117.4
Cl4 C42 H42B 117.4
H42A C42 H42B 114.4
C42 Cl3 Cl4 68.4(5)
Cl3 Cl4 C42 47.7(4)
Cl4A C42A Cl3A 123.6(8)
Cl4A C42A H42C 106.4
Cl3A C42A H42C 106.4
Cl4A C42A H42D 106.4
Cl3A C42A H42D 106.4
H42C C42A H42D 106.5

loop_
_geom_bond_atom_site_label_1
_geom_bond_atom_site_label_2
_geom_bond_distance
Br1 C23 1.908(3)
Br2 C4 1.905(3)
O1 C15 1.350(3)
O1 C11 1.475(3)
O2 N2 1.226(4)
O3 N2 1.217(4)
O4 C34 1.351(4)
O4 C30 1.489(3)
O5 N4 1.221(4)
O6 N4 1.239(4)
N1 C6 1.406(4)
N1 C11 1.447(4)
N1 C7 1.462(3)
N2 C18 1.465(4)
N3 C25 1.398(4)
N3 C30 1.442(4)
N3 C26 1.454(4)
N4 C37 1.464(4)
C1 C6 1.395(4)
C1 C2 1.403(4)
C1 C20 1.499(4)
C2 C3 1.383(4)
C2 H2 0.9500
C3 C4 1.391(4)
C3 H3 0.9500
C4 C5 1.379(4)
C5 C6 1.411(4)
C5 C8 1.516(4)
C7 H7A 0.9800
C7 H7B 0.9800
C7 H7C 0.9800
C8 C9 1.530(4)
C8 C10 1.538(4)
C8 C11 1.561(4)
C9 H9A 0.9800
C9 H9B 0.9800
C9 H9C 0.9800
C10 H10A 0.9800
C10 H10B 0.9800
C10 H10C 0.9800
C11 C12 1.496(4)
C12 C13 1.327(4)
C12 H12 0.9500
C13 C14 1.455(4)
C13 H13 0.9500
C14 C19 1.395(4)
C14 C15 1.404(4)
C15 C16 1.391(4)
C16 C17 1.381(4)
C16 H16 0.9500
C17 C18 1.388(4)
C17 H17 0.9500
C18 C19 1.378(4)
C19 H19 0.9500
C20 C25 1.394(4)
C20 C21 1.400(4)
C21 C22 1.385(4)
C21 H21 0.9500
C22 C23 1.393(4)
C22 H22 0.9500
C23 C24 1.374(4)
C24 C25 1.416(4)
C24 C27 1.521(4)
C26 H26A 0.9800
C26 H26B 0.9800
C26 H26C 0.9800
C27 C29 1.531(4)
C27 C28 1.541(4)
C27 C30 1.565(4)
C28 H28A 0.9800
C28 H28B 0.9800
C28 H28C 0.9800
C29 H29A 0.9800
C29 H29B 0.9800
C29 H29C 0.9800
C30 C31 1.497(4)
C31 C32 1.317(5)
C31 H31 0.9500
C32 C33 1.455(4)
C32 H32 0.9500
C33 C38 1.387(4)
C33 C34 1.405(4)
C34 C35 1.395(4)
C35 C36 1.388(4)
C35 H35 0.9500
C36 C37 1.386(5)
C36 H36 0.9500
C37 C38 1.384(5)
C38 H38 0.9500
Cl1 C41 1.761(5)
Cl2 C41 1.752(5)
C41 H41A 0.9900
C41 H41B 0.9900
C42 Cl3 1.724(13)
C42 Cl4 2.166(14)
C42 H42A 0.9900
C42 H42B 0.9900
Cl3 Cl4 2.091(5)
C42A Cl4A 1.479(8)
C42A Cl3A 1.865(11)
C42A H42C 0.9900
C42A H42D 0.9900

loop_
_geom_torsion_atom_site_label_1
_geom_torsion_atom_site_label_2
_geom_torsion_atom_site_label_3
_geom_torsion_atom_site_label_4
_geom_torsion
C6 C1 C2 C3 -0.4(5)
C20 C1 C2 C3 179.6(3)
C1 C2 C3 C4 0.9(5)
C2 C3 C4 C5 0.8(5)
C2 C3 C4 Br2 -177.8(2)
C3 C4 C5 C6 -2.8(5)
Br2 C4 C5 C6 175.6(2)
C3 C4 C5 C8 -178.9(3)
Br2 C4 C5 C8 -0.4(5)
C2 C1 C6 N1 177.6(3)
C20 C1 C6 N1 -2.3(5)
C2 C1 C6 C5 -1.8(4)
C20 C1 C6 C5 178.2(3)
C11 N1 C6 C1 158.7(3)
C7 N1 C6 C1 16.4(4)
C11 N1 C6 C5 -21.8(3)
C7 N1 C6 C5 -164.1(2)
C4 C5 C6 C1 3.4(4)
C8 C5 C6 C1 -179.7(3)
C4 C5 C6 N1 -176.2(3)
C8 C5 C6 N1 0.7(3)
C4 C5 C8 C9 -45.9(4)
C6 C5 C8 C9 137.8(3)
C4 C5 C8 C10 78.1(4)
C6 C5 C8 C10 -98.2(3)
C4 C5 C8 C11 -165.3(3)
C6 C5 C8 C11 18.4(3)
C6 N1 C11 O1 -77.5(3)
C7 N1 C11 O1 67.0(3)
C6 N1 C11 C12 159.4(2)
C7 N1 C11 C12 -56.0(3)
C6 N1 C11 C8 33.0(3)
C7 N1 C11 C8 177.6(2)
C15 O1 C11 N1 -98.7(3)
C15 O1 C11 C12 25.5(3)
C15 O1 C11 C8 151.5(2)
C5 C8 C11 N1 -30.4(3)
C9 C8 C11 N1 -154.5(2)
C10 C8 C11 N1 84.0(3)
C5 C8 C11 O1 82.0(2)
C9 C8 C11 O1 -42.1(3)
C10 C8 C11 O1 -163.6(2)
C5 C8 C11 C12 -155.0(2)
C9 C8 C11 C12 81.0(3)
C10 C8 C11 C12 -40.6(3)
N1 C11 C12 C13 105.2(3)
O1 C11 C12 C13 -15.7(4)
C8 C11 C12 C13 -135.3(3)
C11 C12 C13 C14 0.0(5)
C12 C13 C14 C19 -174.2(3)
C12 C13 C14 C15 7.9(4)
C11 O1 C15 C16 163.0(2)
C11 O1 C15 C14 -19.7(4)
C19 C14 C15 O1 -176.0(3)
C13 C14 C15 O1 1.9(4)
C19 C14 C15 C16 1.1(4)
C13 C14 C15 C16 179.0(3)
O1 C15 C16 C17 177.0(3)
C14 C15 C16 C17 -0.3(4)
C15 C16 C17 C18 -0.4(4)
C16 C17 C18 C19 0.3(5)
C16 C17 C18 N2 -177.9(3)
O3 N2 C18 C19 -4.9(4)
O2 N2 C18 C19 175.9(3)
O3 N2 C18 C17 173.4(3)
O2 N2 C18 C17 -5.7(4)
C17 C18 C19 C14 0.4(5)
N2 C18 C19 C14 178.7(3)
C15 C14 C19 C18 -1.1(4)
C13 C14 C19 C18 -179.0(3)
C6 C1 C20 C25 -92.1(4)
C2 C1 C20 C25 87.9(4)
C6 C1 C20 C21 91.6(4)
C2 C1 C20 C21 -88.4(4)
C25 C20 C21 C22 -2.0(4)
C1 C20 C21 C22 174.6(3)
C20 C21 C22 C23 0.5(4)
C21 C22 C23 C24 3.4(4)
C21 C22 C23 Br1 -173.9(2)
C22 C23 C24 C25 -5.5(4)
Br1 C23 C24 C25 171.6(2)
C22 C23 C24 C27 -179.5(3)
Br1 C23 C24 C27 -2.3(4)
C21 C20 C25 N3 177.1(3)
C1 C20 C25 N3 0.7(5)
C21 C20 C25 C24 -0.2(4)
C1 C20 C25 C24 -176.6(3)
C30 N3 C25 C20 162.1(3)
C26 N3 C25 C20 15.6(5)
C30 N3 C25 C24 -20.3(3)
C26 N3 C25 C24 -166.8(3)
C23 C24 C25 C20 3.9(4)
C27 C24 C25 C20 179.2(2)
C23 C24 C25 N3 -173.9(2)
C27 C24 C25 N3 1.4(3)
C23 C24 C27 C29 -50.3(4)
C25 C24 C27 C29 135.3(3)
C23 C24 C27 C28 74.0(4)
C25 C24 C27 C28 -100.4(3)
C23 C24 C27 C30 -169.7(3)
C25 C24 C27 C30 15.9(3)
C25 N3 C30 O4 -83.5(3)
C26 N3 C30 O4 65.5(3)
C25 N3 C30 C31 154.8(2)
C26 N3 C30 C31 -56.2(3)
C25 N3 C30 C27 29.9(3)
C26 N3 C30 C27 178.9(2)
C34 O4 C30 N3 -134.2(3)
C34 O4 C30 C31 -12.1(3)
C34 O4 C30 C27 115.2(3)
C24 C27 C30 N3 -26.9(3)
C29 C27 C30 N3 -149.9(2)
C28 C27 C30 N3 88.5(3)
C24 C27 C30 O4 84.6(2)
C29 C27 C30 O4 -38.4(3)
C28 C27 C30 O4 -160.0(2)
C24 C27 C30 C31 -150.1(2)
C29 C27 C30 C31 86.9(3)
C28 C27 C30 C31 -34.7(3)
N3 C30 C31 C32 128.5(3)
O4 C30 C31 C32 10.4(4)
C27 C30 C31 C32 -113.0(3)
C30 C31 C32 C33 -2.9(5)
C31 C32 C33 C38 177.8(3)
C31 C32 C33 C34 -4.1(4)
C30 O4 C34 C35 -175.4(3)
C30 O4 C34 C33 6.4(4)
C38 C33 C34 O4 -179.5(3)
C32 C33 C34 O4 2.3(4)
C38 C33 C34 C35 2.3(4)
C32 C33 C34 C35 -175.8(3)
O4 C34 C35 C36 179.6(3)
C33 C34 C35 C36 -2.2(4)
C34 C35 C36 C37 0.0(5)
C35 C36 C37 C38 2.1(5)
C35 C36 C37 N4 -177.5(3)
O5 N4 C37 C38 176.1(3)
O6 N4 C37 C38 -2.9(4)
O5 N4 C37 C36 -4.3(5)
O6 N4 C37 C36 176.7(3)
C36 C37 C38 C33 -1.9(5)
N4 C37 C38 C33 177.7(3)
C34 C33 C38 C37 -0.3(4)
C32 C33 C38 C37 177.7(3)
